data_7106989
loop_
_publ_author_name
'Ana J. Nunez'
'Lindse N. Shear'
'Naween Dahal'
'Ilich A. Ibarra'
'Ji Woong Yoon'
'Young Kyu Hwang'
'Jong-San Chang'
'Simon M. Humphrey'

_publ_section_title
;
 A coordination polymer of (Ph3P)AuCl prepared by post-synthetic
 modification and its application in 1-hexene/n-hexane separation
;
_journal_name_full Chem.Commun.
_journal_page_first 11855
_journal_paper_doi 10.1039/c1cc14682c
_journal_volume 47
_journal_year 2011
_chemical_formula_moiety 'C48 H37 Ca3 N2 O15 P2'
_chemical_formula_sum 'C48 H37 Ca3 N2 O15 P2'
_chemical_formula_weight 1063.98
_chemical_name_systematic
;
?
;
_space_group_IT_number 54
_symmetry_cell_setting orthorhombic
_symmetry_space_group_name_Hall '-P 2a 2ac'
_symmetry_space_group_name_H-M 'P c c a'
_atom_sites_solution_hydrogens geom
_atom_sites_solution_primary direct
_atom_sites_solution_secondary difmap
_audit_creation_method SHELXL-97
_cell_angle_alpha 90.00
_cell_angle_beta 90.00
_cell_angle_gamma 90.00
_cell_formula_units_Z 4
_cell_length_a 23.476(5)
_cell_length_b 9.5054(19)
_cell_length_c 27.629(6)
_cell_measurement_reflns_used 63081
_cell_measurement_temperature 180(2)
_cell_measurement_theta_max 25.03
_cell_measurement_theta_min 1.02
_cell_volume 6165(2)
_computing_cell_refinement 'HKL Scalepack (Otwinowski & Minor 1997)'
_computing_data_reduction
;
HKL Denzo and Scalepack (Otwinowski & Minor 1997)
;
_computing_publication_material 'SHELXL-97 (Sheldrick 1997)'
_computing_structure_refinement 'SHELXL-97 (Sheldrick 1997)'
_computing_structure_solution 'SIR-92 (Altomare et al. 1994)'
_diffrn_ambient_temperature 180(2)
_diffrn_measured_fraction_theta_full 0.893
_diffrn_measured_fraction_theta_max 0.893
_diffrn_measurement_device_type 'Nonius Kappa CCD'
_diffrn_measurement_method 'Thin slice \w and \f scans'
_diffrn_radiation_source 'fine-focus sealed tube'
_diffrn_radiation_type MoK\a
_diffrn_radiation_wavelength 0.71073
_diffrn_reflns_av_R_equivalents 0.1269
_diffrn_reflns_av_sigmaI/netI 0.0972
_diffrn_reflns_limit_h_max 26
_diffrn_reflns_limit_h_min -26
_diffrn_reflns_limit_k_max 8
_diffrn_reflns_limit_k_min -8
_diffrn_reflns_limit_l_max 31
_diffrn_reflns_limit_l_min -31
_diffrn_reflns_number 19685
_diffrn_reflns_theta_full 23.99
_diffrn_reflns_theta_max 23.99
_diffrn_reflns_theta_min 3.54
_exptl_absorpt_coefficient_mu 0.376
_exptl_absorpt_correction_T_max 0.996
_exptl_absorpt_correction_T_min 0.541
_exptl_absorpt_correction_type multi-scan
_exptl_absorpt_process_details
;
multi-scan from symmetry-related measurements
Sortav (Blessing 1995)
;
_exptl_crystal_colour colorless
_exptl_crystal_density_diffrn 1.146
_exptl_crystal_density_method 'not measured'
_exptl_crystal_description rod
_exptl_crystal_F_000 2196
_exptl_crystal_size_max 0.12
_exptl_crystal_size_mid 0.07
_exptl_crystal_size_min 0.02
_platon_squeeze_details
;
;
_refine_diff_density_max 1.431
_refine_diff_density_min -0.361
_refine_diff_density_rms 0.087
_refine_ls_extinction_method none
_refine_ls_goodness_of_fit_ref 1.059
_refine_ls_hydrogen_treatment mixed
_refine_ls_matrix_type full
_refine_ls_number_parameters 321
_refine_ls_number_reflns 4327
_refine_ls_number_restraints 6
_refine_ls_restrained_S_all 1.059
_refine_ls_R_factor_all 0.1178
_refine_ls_R_factor_gt 0.0810
_refine_ls_shift/su_max 0.000
_refine_ls_shift/su_mean 0.000
_refine_ls_structure_factor_coef Fsqd
_refine_ls_weighting_details 'calc w=1/[\s^2^(Fo^2^)+(0.1372P)^2^+2.4325P] where P=(Fo^2^+2Fc^2^)/3'
_refine_ls_weighting_scheme calc
_refine_ls_wR_factor_gt 0.2172
_refine_ls_wR_factor_ref 0.2360
_reflns_number_gt 2862
_reflns_number_total 4327
_reflns_threshold_expression >2sigma(I)
_cod_data_source_file c1cc14682c.txt
_cod_data_source_block sh0804
_cod_original_sg_symbol_H-M Pcca
_cod_database_code 7106989

loop_
_symmetry_equiv_pos_as_xyz
'x, y, z'
'-x+1/2, -y, z'
'-x, y, -z+1/2'
'x+1/2, -y, -z+1/2'
'-x, -y, -z'
'x-1/2, y, -z'
'x, -y, z-1/2'
'-x-1/2, y, z-1/2'

loop_
_atom_site_label
_atom_site_type_symbol
_atom_site_fract_x
_atom_site_fract_y
_atom_site_fract_z
_atom_site_U_iso_or_equiv
_atom_site_adp_type
_atom_site_occupancy
_atom_site_symmetry_multiplicity
_atom_site_calc_flag
_atom_site_refinement_flags
Ca1 Ca 0.20144(5) 0.34928(14) 0.12792(4) 0.0371(4) Uani 1 1 d .
Ca2 Ca 0.2500 0.0000 0.10670(5) 0.0329(5) Uani 1 2 d S
P1 P 0.58372(7) 0.3116(2) 0.16110(5) 0.0453(5) Uani 1 1 d .
O1 O 0.29779(17) 0.2140(5) 0.12372(15) 0.0526(13) Uani 1 1 d .
O2 O 0.29905(16) 0.4181(5) 0.16123(13) 0.0405(11) Uani 1 1 d .
O3 O 0.6836(2) -0.0309(6) -0.03907(15) 0.0586(14) Uani 1 1 d .
O4 O 0.69751(18) 0.1888(5) -0.06219(14) 0.0497(12) Uani 1 1 d .
O5 O 0.69655(19) -0.1123(5) 0.33417(14) 0.0585(14) Uani 1 1 d .
O6 O 0.6360(2) -0.2635(6) 0.30495(18) 0.0756(16) Uani 1 1 d .
O7 O 0.2500 0.5000 0.06696(17) 0.0437(15) Uani 1 2 d S
C1 C 0.5063(2) 0.2991(7) 0.15542(18) 0.0393(16) Uani 1 1 d .
C2 C 0.4749(2) 0.3873(7) 0.18388(19) 0.0399(16) Uani 1 1 d .
H2A H 0.4939 0.4479 0.2060 0.048 Uiso 1 1 calc R
C3 C 0.4153(2) 0.3899(7) 0.18111(19) 0.0396(15) Uani 1 1 d .
H3A H 0.3943 0.4537 0.2006 0.048 Uiso 1 1 calc R
C4 C 0.3873(2) 0.2996(6) 0.14992(17) 0.0312(14) Uani 1 1 d .
C5 C 0.4187(3) 0.2097(8) 0.1222(2) 0.0507(18) Uani 1 1 d .
H5A H 0.3996 0.1453 0.1015 0.061 Uiso 1 1 calc R
C6 C 0.4767(3) 0.2098(8) 0.1234(2) 0.0523(19) Uani 1 1 d .
H6A H 0.4974 0.1492 0.1024 0.063 Uiso 1 1 calc R
C7 C 0.3244(2) 0.3108(7) 0.14510(19) 0.0344(15) Uani 1 1 d .
C8 C 0.6100(2) 0.2386(8) 0.10331(19) 0.0420(17) Uani 1 1 d .
C9 C 0.6301(3) 0.3354(7) 0.0699(2) 0.0451(17) Uani 1 1 d .
H9A H 0.6296 0.4329 0.0775 0.054 Uiso 1 1 calc R
C10 C 0.6509(3) 0.2917(7) 0.0257(2) 0.0502(18) Uani 1 1 d .
H10A H 0.6635 0.3594 0.0028 0.060 Uiso 1 1 calc R
C11 C 0.6536(2) 0.1480(7) 0.01429(18) 0.0371(15) Uani 1 1 d .
C12 C 0.6330(3) 0.0510(8) 0.0478(2) 0.0500(18) Uani 1 1 d .
H12A H 0.6331 -0.0466 0.0405 0.060 Uiso 1 1 calc R
C13 C 0.6121(3) 0.0985(8) 0.0919(2) 0.055(2) Uani 1 1 d .
H13A H 0.5988 0.0317 0.1149 0.066 Uiso 1 1 calc R
C14 C 0.6795(3) 0.0994(8) -0.0313(2) 0.0418(16) Uani 1 1 d .
C15 C 0.6008(2) 0.1709(7) 0.20466(18) 0.0421(17) Uani 1 1 d .
C16 C 0.6534(3) 0.1815(7) 0.2278(2) 0.0464(17) Uani 1 1 d .
H16A H 0.6776 0.2590 0.2208 0.056 Uiso 1 1 calc R
C17 C 0.6708(3) 0.0813(7) 0.26065(19) 0.0424(16) Uani 1 1 d .
H17A H 0.7068 0.0906 0.2761 0.051 Uiso 1 1 calc R
C18 C 0.6367(2) -0.0318(7) 0.27132(18) 0.0350(15) Uani 1 1 d .
C19 C 0.5839(3) -0.0451(8) 0.2493(2) 0.058(2) Uani 1 1 d .
H19A H 0.5602 -0.1234 0.2562 0.070 Uiso 1 1 calc R
C20 C 0.5659(3) 0.0607(8) 0.2160(2) 0.057(2) Uani 1 1 d .
H20A H 0.5292 0.0545 0.2016 0.068 Uiso 1 1 calc R
C21 C 0.6574(3) -0.1424(9) 0.30541(19) 0.0469(18) Uani 1 1 d .
N100 N 0.0257(4) 0.3258(15) 0.0749(6) 0.193(7) Uani 1 1 d D
C101 C 0.0348(10) 0.186(2) 0.0880(13) 0.39(2) Uani 1 1 d D
H10B H 0.0756 0.1699 0.0931 0.585 Uiso 1 1 calc R
H10C H 0.0212 0.1238 0.0621 0.585 Uiso 1 1 calc R
H10D H 0.0141 0.1651 0.1179 0.585 Uiso 1 1 calc R
C102 C -0.0286(9) 0.360(3) 0.0599(14) 0.45(2) Uani 1 1 d D
H10E H -0.0282 0.4524 0.0443 0.673 Uiso 1 1 calc R
H10F H -0.0541 0.3623 0.0880 0.673 Uiso 1 1 calc R
H10G H -0.0421 0.2890 0.0369 0.673 Uiso 1 1 calc R
C100 C 0.0693(5) 0.4190(13) 0.0770(4) 0.122(4) Uani 1 1 d D
H10X H 0.0618 0.5087 0.0632 0.10(7) Uiso 0.50 1 calc PR
O100 O 0.1149(2) 0.4042(7) 0.09344(18) 0.0837(19) Uani 1 1 d .

loop_
_atom_site_aniso_label
_atom_site_aniso_U_11
_atom_site_aniso_U_22
_atom_site_aniso_U_33
_atom_site_aniso_U_23
_atom_site_aniso_U_13
_atom_site_aniso_U_12
Ca1 0.0348(7) 0.0358(10) 0.0407(7) -0.0032(5) 0.0003(5) 0.0001(6)
Ca2 0.0342(9) 0.0350(12) 0.0293(8) 0.000 0.000 0.0025(9)
P1 0.0357(9) 0.0607(14) 0.0395(8) -0.0006(8) 0.0023(6) 0.0132(9)
O1 0.037(3) 0.055(4) 0.066(3) -0.015(2) 0.0021(19) -0.003(2)
O2 0.035(2) 0.038(3) 0.048(2) -0.001(2) 0.0046(17) 0.006(2)
O3 0.082(4) 0.040(4) 0.054(3) 0.000(2) 0.031(2) -0.002(3)
O4 0.064(3) 0.048(3) 0.037(2) 0.004(2) 0.0126(19) 0.008(2)
O5 0.070(3) 0.056(4) 0.049(2) 0.006(2) -0.030(2) -0.018(3)
O6 0.081(4) 0.051(4) 0.096(4) 0.014(3) -0.044(3) -0.023(3)
O7 0.050(4) 0.048(4) 0.034(3) 0.000 0.000 -0.001(3)
C1 0.037(3) 0.046(5) 0.035(3) -0.006(3) -0.010(2) 0.011(3)
C2 0.028(3) 0.055(5) 0.037(3) -0.009(3) -0.006(2) 0.002(3)
C3 0.045(4) 0.034(4) 0.040(3) 0.003(3) 0.002(3) 0.005(3)
C4 0.031(3) 0.028(4) 0.035(3) 0.000(3) -0.003(2) -0.008(3)
C5 0.041(4) 0.057(5) 0.054(4) -0.022(3) -0.005(3) 0.006(4)
C6 0.039(4) 0.067(6) 0.051(4) -0.018(3) 0.002(3) 0.014(4)
C7 0.036(3) 0.034(5) 0.033(3) -0.003(3) -0.002(2) 0.001(3)
C8 0.030(3) 0.053(6) 0.042(3) 0.002(3) 0.002(2) 0.016(3)
C9 0.062(4) 0.027(4) 0.047(3) 0.006(3) 0.006(3) 0.010(4)
C10 0.075(5) 0.031(5) 0.044(3) 0.010(3) 0.008(3) 0.000(4)
C11 0.040(4) 0.037(5) 0.034(3) 0.006(3) 0.001(2) 0.008(3)
C12 0.062(4) 0.038(5) 0.050(4) 0.000(3) 0.024(3) 0.012(4)
C13 0.069(5) 0.054(6) 0.043(3) 0.010(3) 0.020(3) 0.004(4)
C14 0.045(4) 0.045(5) 0.036(3) 0.004(3) 0.004(3) 0.003(4)
C15 0.033(3) 0.063(5) 0.031(3) 0.004(3) 0.004(2) 0.017(4)
C16 0.044(4) 0.054(5) 0.041(3) 0.002(3) 0.002(3) -0.004(4)
C17 0.036(3) 0.051(5) 0.040(3) 0.009(3) -0.014(3) -0.003(4)
C18 0.038(3) 0.033(4) 0.034(3) 0.003(3) 0.000(2) -0.002(3)
C19 0.040(4) 0.075(6) 0.060(4) 0.013(4) -0.006(3) -0.022(4)
C20 0.034(4) 0.068(6) 0.068(4) 0.022(4) -0.011(3) -0.010(4)
C21 0.039(4) 0.070(6) 0.032(3) -0.010(3) 0.000(3) 0.003(4)
N100 0.058(6) 0.195(14) 0.326(17) -0.102(13) -0.072(8) -0.012(8)
C101 0.23(3) 0.24(3) 0.70(6) 0.24(4) 0.04(3) -0.09(2)
C102 0.20(3) 0.37(4) 0.77(7) -0.07(4) -0.27(3) 0.04(3)
C100 0.113(10) 0.091(10) 0.161(10) -0.042(8) -0.057(8) 0.034(8)
O100 0.051(3) 0.116(5) 0.084(3) -0.036(3) -0.021(3) 0.018(3)

loop_
_atom_type_symbol
_atom_type_description
_atom_type_scat_dispersion_real
_atom_type_scat_dispersion_imag
_atom_type_scat_source
C C 0.0033 0.0016 'International Tables Vol C Tables 4.2.6.8 and 6.1.1.4'
H H 0.0000 0.0000 'International Tables Vol C Tables 4.2.6.8 and 6.1.1.4'
N N 0.0061 0.0033 'International Tables Vol C Tables 4.2.6.8 and 6.1.1.4'
O O 0.0106 0.0060 'International Tables Vol C Tables 4.2.6.8 and 6.1.1.4'
P P 0.1023 0.0942 'International Tables Vol C Tables 4.2.6.8 and 6.1.1.4'
Ca Ca 0.2262 0.3064 'International Tables Vol C Tables 4.2.6.8 and 6.1.1.4'

loop_
_geom_angle_atom_site_label_1
_geom_angle_atom_site_label_2
_geom_angle_atom_site_label_3
_geom_angle
_geom_angle_site_symmetry_1
_geom_angle_site_symmetry_3
O100 Ca1 O4 78.18(17) . 6
O100 Ca1 O2 86.87(18) . 2_565
O4 Ca1 O2 152.52(15) 6 2_565
O100 Ca1 O5 109.8(2) . 4_455
O4 Ca1 O5 74.84(15) 6 4_455
O2 Ca1 O5 132.39(14) 2_565 4_455
O100 Ca1 O7 89.64(17) . .
O4 Ca1 O7 82.52(13) 6 .
O2 Ca1 O7 74.37(12) 2_565 .
O5 Ca1 O7 145.89(10) 4_455 .
O100 Ca1 O6 80.9(2) . 4_455
O4 Ca1 O6 109.19(18) 6 4_455
O2 Ca1 O6 90.74(16) 2_565 4_455
O5 Ca1 O6 51.26(16) 4_455 4_455
O7 Ca1 O6 162.83(14) . 4_455
O100 Ca1 O2 151.9(2) . .
O4 Ca1 O2 118.36(15) 6 .
O2 Ca1 O2 68.25(17) 2_565 .
O5 Ca1 O2 96.97(15) 4_455 .
O7 Ca1 O2 71.67(11) . .
O6 Ca1 O2 111.16(16) 4_455 .
O100 Ca1 O1 149.25(17) . .
O4 Ca1 O1 71.48(14) 6 .
O2 Ca1 O1 118.49(14) 2_565 .
O5 Ca1 O1 67.15(15) 4_455 .
O7 Ca1 O1 81.73(11) . .
O6 Ca1 O1 113.50(17) 4_455 .
O2 Ca1 O1 50.46(14) . .
O100 Ca1 C21 95.9(2) . 4_455
O4 Ca1 C21 92.10(17) 6 4_455
O2 Ca1 C21 112.46(17) 2_565 4_455
O5 Ca1 C21 25.51(17) 4_455 4_455
O7 Ca1 C21 171.38(16) . 4_455
O6 Ca1 C21 25.76(16) 4_455 4_455
O2 Ca1 C21 105.41(15) . 4_455
O1 Ca1 C21 90.18(18) . 4_455
O100 Ca1 C7 163.37(19) . .
O4 Ca1 C7 94.68(16) 6 .
O2 Ca1 C7 93.28(17) 2_565 .
O5 Ca1 C7 82.24(17) 4_455 .
O7 Ca1 C7 74.44(12) . .
O6 Ca1 C7 115.73(17) 4_455 .
O2 Ca1 C7 25.23(14) . .
O1 Ca1 C7 25.26(15) . .
C21 Ca1 C7 99.41(18) 4_455 .
O100 Ca1 Ca2 115.21(15) . .
O4 Ca1 Ca2 44.51(10) 6 .
O2 Ca1 Ca2 157.83(10) 2_565 .
O5 Ca1 Ca2 40.47(9) 4_455 .
O7 Ca1 Ca2 106.20(6) . .
O6 Ca1 Ca2 90.83(13) 4_455 .
O2 Ca1 Ca2 90.62(11) . .
O1 Ca1 Ca2 41.74(11) . .
C21 Ca1 Ca2 65.44(15) 4_455 .
C7 Ca1 Ca2 66.25(13) . .
O100 Ca1 Ca1 111.82(18) . 2_565
O4 Ca1 Ca1 121.81(11) 6 2_565
O2 Ca1 Ca1 43.99(9) 2_565 2_565
O5 Ca1 Ca1 137.52(12) 4_455 2_565
O7 Ca1 Ca1 42.61(8) . 2_565
O6 Ca1 Ca1 128.84(14) 4_455 2_565
O2 Ca1 Ca1 40.64(10) . 2_565
O1 Ca1 Ca1 81.12(12) . 2_565
C21 Ca1 Ca1 139.13(11) 4_455 2_565
C7 Ca1 Ca1 59.16(13) . 2_565
Ca2 Ca1 Ca1 122.04(5) . 2_565
O5 Ca2 O5 90.5(2) 3_655 4_455
O5 Ca2 O1 89.95(17) 3_655 .
O5 Ca2 O1 73.82(16) 4_455 .
O5 Ca2 O1 73.82(16) 3_655 2
O5 Ca2 O1 89.95(17) 4_455 2
O1 Ca2 O1 157.1(2) . 2
O5 Ca2 O3 145.66(17) 3_655 6
O5 Ca2 O3 104.37(17) 4_455 6
O1 Ca2 O3 123.71(17) . 6
O1 Ca2 O3 75.38(16) 2 6
O5 Ca2 O3 104.37(17) 3_655 5_655
O5 Ca2 O3 145.66(17) 4_455 5_655
O1 Ca2 O3 75.38(16) . 5_655
O1 Ca2 O3 123.71(17) 2 5_655
O3 Ca2 O3 80.6(2) 6 5_655
O5 Ca2 O4 75.50(14) 3_655 5_655
O5 Ca2 O4 160.58(16) 4_455 5_655
O1 Ca2 O4 118.71(15) . 5_655
O1 Ca2 O4 73.43(15) 2 5_655
O3 Ca2 O4 81.51(16) 6 5_655
O3 Ca2 O4 52.96(16) 5_655 5_655
O5 Ca2 O4 160.58(16) 3_655 6
O5 Ca2 O4 75.50(14) 4_455 6
O1 Ca2 O4 73.43(15) . 6
O1 Ca2 O4 118.71(15) 2 6
O3 Ca2 O4 52.96(16) 6 6
O3 Ca2 O4 81.51(16) 5_655 6
O4 Ca2 O4 121.08(19) 5_655 6
O5 Ca2 C14 92.81(17) 3_655 5_655
O5 Ca2 C14 172.1(2) 4_455 5_655
O1 Ca2 C14 98.99(18) . 5_655
O1 Ca2 C14 97.85(19) 2 5_655
O3 Ca2 C14 76.68(17) 6 5_655
O3 Ca2 C14 26.46(16) 5_655 5_655
O4 Ca2 C14 26.89(17) 5_655 5_655
O4 Ca2 C14 99.55(17) 6 5_655
O5 Ca2 C14 172.1(2) 3_655 6
O5 Ca2 C14 92.81(17) 4_455 6
O1 Ca2 C14 97.85(19) . 6
O1 Ca2 C14 98.99(18) 2 6
O3 Ca2 C14 26.46(16) 6 6
O3 Ca2 C14 76.68(17) 5_655 6
O4 Ca2 C14 99.55(17) 5_655 6
O4 Ca2 C14 26.89(17) 6 6
C14 Ca2 C14 84.9(2) 5_655 6
O5 Ca2 Ca1 119.11(12) 3_655 .
O5 Ca2 Ca1 44.08(12) 4_455 .
O1 Ca2 Ca1 47.02(10) . .
O1 Ca2 Ca1 128.05(11) 2 .
O3 Ca2 Ca1 91.93(13) 6 .
O3 Ca2 Ca1 102.57(13) 5_655 .
O4 Ca2 Ca1 155.30(11) 5_655 .
O4 Ca2 Ca1 41.71(10) 6 .
C14 Ca2 Ca1 128.41(16) 5_655 .
C14 Ca2 Ca1 67.78(15) 6 .
O5 Ca2 Ca1 44.08(12) 3_655 2
O5 Ca2 Ca1 119.11(12) 4_455 2
O1 Ca2 Ca1 128.05(11) . 2
O1 Ca2 Ca1 47.02(10) 2 2
O3 Ca2 Ca1 102.57(13) 6 2
O3 Ca2 Ca1 91.93(13) 5_655 2
O4 Ca2 Ca1 41.71(10) 5_655 2
O4 Ca2 Ca1 155.30(11) 6 2
C14 Ca2 Ca1 67.78(15) 5_655 2
C14 Ca2 Ca1 128.41(16) 6 2
Ca1 Ca2 Ca1 161.04(6) . 2
C1 P1 C15 103.0(3) . .
C1 P1 C8 103.5(3) . .
C15 P1 C8 102.7(3) . .
C7 O1 Ca2 162.7(4) . .
C7 O1 Ca1 92.8(4) . .
Ca2 O1 Ca1 91.23(14) . .
C7 O2 Ca1 127.8(3) . 2_565
C7 O2 Ca1 95.1(3) . .
Ca1 O2 Ca1 95.37(14) 2_565 .
C14 O3 Ca2 93.5(3) . 5_655
C14 O4 Ca1 162.3(4) . 6_655
C14 O4 Ca2 90.8(4) . 5_655
Ca1 O4 Ca2 93.77(13) 6_655 5_655
C21 O5 Ca2 162.2(5) . 3_655
C21 O5 Ca1 95.4(4) . 4
Ca2 O5 Ca1 95.46(14) 3_655 4
C21 O6 Ca1 92.6(4) . 4
Ca1 O7 Ca1 94.78(17) 2_565 .
C2 C1 C6 117.8(5) . .
C2 C1 P1 116.5(4) . .
C6 C1 P1 125.6(5) . .
C1 C2 C3 121.2(5) . .
C1 C2 H2A 119.4 . .
C3 C2 H2A 119.4 . .
C4 C3 C2 119.9(6) . .
C4 C3 H3A 120.1 . .
C2 C3 H3A 120.1 . .
C5 C4 C3 118.8(5) . .
C5 C4 C7 122.1(5) . .
C3 C4 C7 119.0(5) . .
C6 C5 C4 121.8(6) . .
C6 C5 H5A 119.1 . .
C4 C5 H5A 119.1 . .
C5 C6 C1 120.5(6) . .
C5 C6 H6A 119.7 . .
C1 C6 H6A 119.7 . .
O1 C7 O2 121.5(5) . .
O1 C7 C4 118.8(6) . .
O2 C7 C4 119.7(5) . .
O1 C7 Ca1 61.9(3) . .
O2 C7 Ca1 59.7(3) . .
C4 C7 Ca1 174.9(4) . .
C13 C8 C9 118.7(5) . .
C13 C8 P1 125.1(5) . .
C9 C8 P1 116.1(5) . .
C10 C9 C8 120.7(6) . .
C10 C9 H9A 119.7 . .
C8 C9 H9A 119.7 . .
C9 C10 C11 120.6(6) . .
C9 C10 H10A 119.7 . .
C11 C10 H10A 119.7 . .
C12 C11 C10 118.6(5) . .
C12 C11 C14 120.3(6) . .
C10 C11 C14 121.1(6) . .
C13 C12 C11 119.4(7) . .
C13 C12 H12A 120.3 . .
C11 C12 H12A 120.3 . .
C8 C13 C12 122.0(6) . .
C8 C13 H13A 119.0 . .
C12 C13 H13A 119.0 . .
O3 C14 O4 121.0(5) . .
O3 C14 C11 119.1(6) . .
O4 C14 C11 120.0(6) . .
O3 C14 Ca2 60.0(3) . 5_655
O4 C14 Ca2 62.3(3) . 5_655
C11 C14 Ca2 168.0(4) . 5_655
C20 C15 C16 118.8(6) . .
C20 C15 P1 125.1(5) . .
C16 C15 P1 116.1(5) . .
C17 C16 C15 121.0(6) . .
C17 C16 H16A 119.5 . .
C15 C16 H16A 119.5 . .
C18 C17 C16 120.7(6) . .
C18 C17 H17A 119.7 . .
C16 C17 H17A 119.7 . .
C17 C18 C19 119.9(6) . .
C17 C18 C21 119.8(5) . .
C19 C18 C21 120.2(6) . .
C18 C19 C20 118.9(6) . .
C18 C19 H19A 120.5 . .
C20 C19 H19A 120.5 . .
C15 C20 C19 120.7(6) . .
C15 C20 H20A 119.7 . .
C19 C20 H20A 119.7 . .
O5 C21 O6 120.7(6) . .
O5 C21 C18 118.6(7) . .
O6 C21 C18 120.6(5) . .
O5 C21 Ca1 59.1(4) . 4
O6 C21 Ca1 61.7(4) . 4
C18 C21 Ca1 177.6(5) . 4
C100 N100 C102 123.9(14) . .
C100 N100 C101 119.8(11) . .
C102 N100 C101 116.3(12) . .
N100 C101 H10B 109.5 . .
N100 C101 H10C 109.5 . .
H10B C101 H10C 109.5 . .
N100 C101 H10D 109.5 . .
H10B C101 H10D 109.5 . .
H10C C101 H10D 109.5 . .
N100 C102 H10E 109.5 . .
N100 C102 H10F 109.5 . .
H10E C102 H10F 109.5 . .
N100 C102 H10G 109.5 . .
H10E C102 H10G 109.5 . .
H10F C102 H10G 109.5 . .
O100 C100 N100 128.9(12) . .
O100 C100 H10X 115.5 . .
N100 C100 H10X 115.5 . .
C100 O100 Ca1 173.4(9) . .

loop_
_geom_bond_atom_site_label_1
_geom_bond_atom_site_label_2
_geom_bond_distance
_geom_bond_site_symmetry_2
Ca1 O100 2.304(5) .
Ca1 O4 2.373(4) 6
Ca1 O2 2.395(5) 2_565
Ca1 O5 2.487(5) 4_455
Ca1 O7 2.488(3) .
Ca1 O6 2.542(5) 4_455
Ca1 O2 2.555(4) .
Ca1 O1 2.604(4) .
Ca1 C21 2.886(7) 4_455
Ca1 C7 2.948(6) .
Ca1 Ca2 3.5589(15) .
Ca1 Ca1 3.662(3) 2_565
Ca2 O5 2.320(4) 3_655
Ca2 O5 2.320(4) 4_455
Ca2 O1 2.370(5) .
Ca2 O1 2.370(5) 2
Ca2 O3 2.450(4) 6
Ca2 O3 2.450(4) 5_655
Ca2 O4 2.501(4) 5_655
Ca2 O4 2.501(4) 6
Ca2 C14 2.823(6) 5_655
Ca2 C14 2.823(6) 6
Ca2 Ca1 3.5589(15) 2
P1 C1 1.829(6) .
P1 C15 1.843(6) .
P1 C8 1.847(6) .
O1 C7 1.260(7) .
O2 C7 1.262(7) .
O2 Ca1 2.395(5) 2_565
O3 C14 1.260(8) .
O3 Ca2 2.450(4) 5_655
O4 C14 1.277(7) .
O4 Ca1 2.373(4) 6_655
O4 Ca2 2.501(4) 5_655
O5 C21 1.248(7) .
O5 Ca2 2.320(4) 3_655
O5 Ca1 2.487(5) 4
O6 C21 1.255(8) .
O6 Ca1 2.542(5) 4
O7 Ca1 2.488(3) 2_565
C1 C2 1.364(8) .
C1 C6 1.409(9) .
C2 C3 1.401(8) .
C2 H2A 0.9500 .
C3 C4 1.383(8) .
C3 H3A 0.9500 .
C4 C5 1.365(8) .
C4 C7 1.486(8) .
C5 C6 1.362(9) .
C5 H5A 0.9500 .
C6 H6A 0.9500 .
C8 C13 1.369(10) .
C8 C9 1.386(9) .
C9 C10 1.378(8) .
C9 H9A 0.9500 .
C10 C11 1.404(9) .
C10 H10A 0.9500 .
C11 C12 1.393(8) .
C11 C14 1.473(8) .
C12 C13 1.390(8) .
C12 H12A 0.9500 .
C13 H13A 0.9500 .
C14 Ca2 2.823(6) 5_655
C15 C20 1.366(9) .
C15 C16 1.395(8) .
C16 C17 1.377(8) .
C16 H16A 0.9500 .
C17 C18 1.372(8) .
C17 H17A 0.9500 .
C18 C19 1.387(8) .
C18 C21 1.493(9) .
C19 C20 1.426(9) .
C19 H19A 0.9500 .
C20 H20A 0.9500 .
C21 Ca1 2.886(7) 4
N100 C100 1.353(14) .
N100 C102 1.380(16) .
N100 C101 1.396(17) .
C101 H10B 0.9800 .
C101 H10C 0.9800 .
C101 H10D 0.9800 .
C102 H10E 0.9800 .
C102 H10F 0.9800 .
C102 H10G 0.9800 .
C100 O100 1.172(11) .
C100 H10X 0.9500 .

loop_
_platon_squeeze_void_nr
_platon_squeeze_void_average_x
_platon_squeeze_void_average_y
_platon_squeeze_void_average_z
_platon_squeeze_void_volume
_platon_squeeze_void_count_electrons
_platon_squeeze_void_content
1 0.750 -0.029 0.130 397 171 ' '
2 0.250 -0.026 0.370 399 171 ' '
3 0.750 -0.030 0.630 397 172 ' '
4 0.250 -0.026 0.870 399 172 ' '
5 0.500 0.000 0.000 46 13 ' '
6 1.000 0.000 0.000 46 14 ' '
7 0.500 0.000 0.500 46 13 ' '
8 0.000 0.000 0.500 46 14 ' '
9 0.000 0.335 0.250 2 1 ' '
10 0.500 0.335 0.750 2 1 ' '
11 0.500 0.665 0.250 2 1 ' '
12 0.000 0.665 0.750 2 1 ' '
